data_4508937
loop_
_publ_author_name
'Wu, Jing-Yun'
'Hsu, Hung-Yu'
'Chan, Chun-Chieh'
'Wen, Yuh-Sheng'
'Tsai, Chiitang'
'Lu, Kuang-Lieh'

_publ_section_title
;
 Formation of Infinite Linear Mercury Metal Chains Assisted by
 Face-to-Face \p&#x2212;\p (Aryl&#x2212;Aryl) Stacking Interactions
;
_journal_issue 1
_journal_name_full 'Crystal Growth &amp; Design'
_journal_page_first 258
_journal_paper_doi 10.1021/cg8004163
_journal_volume 9
_journal_year 2009
_chemical_formula_sum 'C8 H6 Br4 Hg2 N4'
_chemical_formula_weight 878.99
_chemical_name_systematic
;
 ?
;
_space_group_IT_number 63
_symmetry_cell_setting orthorhombic
_symmetry_space_group_name_Hall '-C 2c 2'
_symmetry_space_group_name_H-M 'C m c m'
_atom_sites_solution_hydrogens geom
_atom_sites_solution_primary direct
_atom_sites_solution_secondary difmap
_audit_creation_method SHELXL-97
_cell_angle_alpha 90.00
_cell_angle_beta 90.00
_cell_angle_gamma 90.00
_cell_formula_units_Z 4
_cell_length_a 14.2449(13)
_cell_length_b 16.6049(15)
_cell_length_c 6.3738(6)
_cell_measurement_reflns_used 3210
_cell_measurement_temperature 296(2)
_cell_measurement_theta_max 24.85
_cell_measurement_theta_min 2.45
_cell_volume 1507.6(2)
_computing_cell_refinement 'Bruker SAINT'
_computing_data_collection 'Bruker SMART'
_computing_data_reduction 'Bruker SAINT'
_computing_structure_refinement 'SHELXL-97 (Sheldrick, 1997)'
_computing_structure_solution 'SHELXS-97 (Sheldrick, 1990)'
_diffrn_ambient_temperature 296(2)
_diffrn_measured_fraction_theta_full 0.977
_diffrn_measured_fraction_theta_max 0.977
_diffrn_measurement_device_type 'CCD area detector'
_diffrn_measurement_method 'phi and omega scans'
_diffrn_radiation_monochromator graphite
_diffrn_radiation_source 'fine-focus sealed tube'
_diffrn_radiation_type MoK\a
_diffrn_radiation_wavelength 0.71073
_diffrn_reflns_av_R_equivalents 0.0415
_diffrn_reflns_av_sigmaI/netI 0.0298
_diffrn_reflns_limit_h_max 16
_diffrn_reflns_limit_h_min -16
_diffrn_reflns_limit_k_max 19
_diffrn_reflns_limit_k_min -17
_diffrn_reflns_limit_l_max 7
_diffrn_reflns_limit_l_min -6
_diffrn_reflns_number 5930
_diffrn_reflns_theta_full 25.11
_diffrn_reflns_theta_max 25.11
_diffrn_reflns_theta_min 1.88
_exptl_absorpt_coefficient_mu 30.929
_exptl_absorpt_correction_T_max 0.7452
_exptl_absorpt_correction_T_min 0.3672
_exptl_absorpt_correction_type multi-scan
_exptl_absorpt_process_details 'Bruker SADABS, 1996'
_exptl_crystal_colour colorless
_exptl_crystal_density_diffrn 3.873
_exptl_crystal_density_method 'not measured'
_exptl_crystal_description prism
_exptl_crystal_F_000 1528
_exptl_crystal_size_max 0.16
_exptl_crystal_size_mid 0.10
_exptl_crystal_size_min 0.10
_refine_diff_density_max 1.050
_refine_diff_density_min -1.161
_refine_diff_density_rms 0.183
_refine_ls_extinction_method none
_refine_ls_goodness_of_fit_ref 1.154
_refine_ls_hydrogen_treatment constr
_refine_ls_matrix_type full
_refine_ls_number_parameters 59
_refine_ls_number_reflns 751
_refine_ls_number_restraints 0
_refine_ls_restrained_S_all 1.154
_refine_ls_R_factor_all 0.0252
_refine_ls_R_factor_gt 0.0208
_refine_ls_shift/su_max 0.000
_refine_ls_shift/su_mean 0.000
_refine_ls_structure_factor_coef Fsqd
_refine_ls_weighting_details 'calc w=1/[\s^2^(Fo^2^)+(0.0144P)^2^+16.7628P] where P=(Fo^2^+2Fc^2^)/3'
_refine_ls_weighting_scheme calc
_refine_ls_wR_factor_gt 0.0497
_refine_ls_wR_factor_ref 0.0507
_reflns_number_gt 669
_reflns_number_total 751
_reflns_threshold_expression >2sigma(I)
_cod_data_source_file cg8004163sup1.cif
_cod_data_source_block cpd2
_cod_depositor_comments
;
The following automatic conversions were performed:

'_symmetry_cell_setting' value 'Orthorhombic' changed to
'orthorhombic' according to
/home/saulius/struct/CIF-dictionaries/cif_core.dic dictionary named
'cif_core.dic' version 2.4.2 from 2011-04-26.

Automatic conversion script
Id: cif_fix_values 1891 2012-01-12 08:04:46Z andrius 
;
_cod_original_sg_symbol_H-M 'Cmcm '
_cod_database_code 4508937

loop_
_symmetry_equiv_pos_as_xyz
'x, y, z'
'-x, -y, z+1/2'
'-x, y, -z+1/2'
'x, -y, -z'
'x+1/2, y+1/2, z'
'-x+1/2, -y+1/2, z+1/2'
'-x+1/2, y+1/2, -z+1/2'
'x+1/2, -y+1/2, -z'
'-x, -y, -z'
'x, y, -z-1/2'
'x, -y, z-1/2'
'-x, y, z'
'-x+1/2, -y+1/2, -z'
'x+1/2, y+1/2, -z-1/2'
'x+1/2, -y+1/2, z-1/2'
'-x+1/2, y+1/2, z'

loop_
_atom_site_label
_atom_site_type_symbol
_atom_site_fract_x
_atom_site_fract_y
_atom_site_fract_z
_atom_site_U_iso_or_equiv
_atom_site_adp_type
_atom_site_occupancy
_atom_site_symmetry_multiplicity
_atom_site_calc_flag
_atom_site_refinement_flags
Hg1 Hg 0.25949(3) 0.06836(2) 0.2500 0.02230(15) Uani 1 2 d S
Br1 Br 0.33005(7) -0.06842(5) 0.2500 0.0213(3) Uani 1 2 d S
Br2 Br 0.16470(7) 0.19191(5) 0.2500 0.0233(3) Uani 1 2 d S
N1 N 0.4168(5) 0.1422(4) 0.2500 0.0192(19) Uani 1 2 d S
N2 N 0.4165(5) 0.4833(4) 0.2500 0.022(2) Uani 1 2 d S
C1 C 0.5000 0.1056(8) 0.2500 0.019(3) Uani 1 4 d S
H1 H 0.5000 0.0496 0.2500 0.023 Uiso 1 4 calc SR
C2 C 0.4176(6) 0.2238(5) 0.2500 0.018(2) Uani 1 2 d S
H2 H 0.3605 0.2509 0.2500 0.022 Uiso 1 2 calc SR
C3 C 0.5000 0.2690(8) 0.2500 0.019(3) Uani 1 4 d S
C4 C 0.5000 0.3584(7) 0.2500 0.015(3) Uani 1 4 d S
C5 C 0.4185(7) 0.4007(6) 0.2500 0.023(2) Uani 1 2 d S
H5 H 0.3620 0.3727 0.2500 0.027 Uiso 1 2 calc SR
C6 C 0.5000 0.5189(8) 0.2500 0.027(4) Uani 1 4 d S
H6 H 0.5000 0.5749 0.2500 0.032 Uiso 1 4 calc SR

loop_
_atom_site_aniso_label
_atom_site_aniso_U_11
_atom_site_aniso_U_22
_atom_site_aniso_U_33
_atom_site_aniso_U_23
_atom_site_aniso_U_13
_atom_site_aniso_U_12
Hg1 0.0188(3) 0.0124(2) 0.0356(2) 0.000 0.000 0.00121(18)
Br1 0.0189(6) 0.0123(5) 0.0327(6) 0.000 0.000 0.0006(4)
Br2 0.0183(6) 0.0129(5) 0.0386(6) 0.000 0.000 0.0012(4)
N1 0.014(5) 0.008(4) 0.035(5) 0.000 0.000 -0.001(3)
N2 0.014(5) 0.006(4) 0.046(6) 0.000 0.000 -0.003(3)
C1 0.023(9) 0.008(7) 0.027(8) 0.000 0.000 0.000
C2 0.011(5) 0.014(5) 0.030(6) 0.000 0.000 0.003(4)
C3 0.012(8) 0.011(7) 0.033(9) 0.000 0.000 0.000
C4 0.009(7) 0.006(7) 0.029(8) 0.000 0.000 0.000
C5 0.013(6) 0.012(5) 0.043(7) 0.000 0.000 0.000(4)
C6 0.024(9) 0.013(8) 0.043(10) 0.000 0.000 0.000

loop_
_atom_type_symbol
_atom_type_description
_atom_type_scat_dispersion_real
_atom_type_scat_dispersion_imag
_atom_type_scat_source
C C 0.0033 0.0016 'International Tables Vol C Tables 4.2.6.8 and 6.1.1.4'
H H 0.0000 0.0000 'International Tables Vol C Tables 4.2.6.8 and 6.1.1.4'
Br Br -0.2901 2.4595 'International Tables Vol C Tables 4.2.6.8 and 6.1.1.4'
Hg Hg -2.3894 9.2266 'International Tables Vol C Tables 4.2.6.8 and 6.1.1.4'
N N 0.0061 0.0033 'International Tables Vol C Tables 4.2.6.8 and 6.1.1.4'

loop_
_geom_angle_atom_site_label_1
_geom_angle_atom_site_label_2
_geom_angle_atom_site_label_3
_geom_angle
_geom_angle_site_symmetry_1
_geom_angle_site_symmetry_3
Br2 Hg1 Br1 170.52(3) . .
Br2 Hg1 N1 94.66(17) . .
Br1 Hg1 N1 94.81(17) . .
C1 N1 C2 116.6(8) . .
C1 N1 Hg1 124.2(6) . .
C2 N1 Hg1 119.2(6) . .
C6 N2 C5 115.2(9) . .
N1 C1 N1 125.8(12) 3_655 .
N1 C2 C3 123.1(9) . .
C2 C3 C2 114.7(12) . 3_655
C2 C3 C4 122.6(6) . .
C2 C3 C4 122.6(6) 3_655 .
C5 C4 C5 117.7(12) 3_655 .
C5 C4 C3 121.2(6) 3_655 .
C5 C4 C3 121.2(6) . .
C4 C5 N2 122.4(9) . .
N2 C6 N2 127.2(12) . 3_655

loop_
_geom_bond_atom_site_label_1
_geom_bond_atom_site_label_2
_geom_bond_distance
_geom_bond_site_symmetry_2
Hg1 Br2 2.4559(10) .
Hg1 Br1 2.4837(9) .
Hg1 N1 2.554(7) .
N1 C1 1.332(9) .
N1 C2 1.354(12) .
N2 C6 1.328(9) .
N2 C5 1.372(12) .
C1 N1 1.332(9) 3_655
C2 C3 1.394(11) .
C3 C2 1.394(11) 3_655
C3 C4 1.485(18) .
C4 C5 1.356(11) 3_655
C4 C5 1.356(11) .
C6 N2 1.328(9) 3_655
